data_4342603
loop_
_publ_author_name
'Zhang, Jiji'
'Fu, Xiaodu'
'Lin, Zhenyang'
'Xie, Zuowei'

_publ_section_title
;
 Supercarborane radical anions with 2n + 3 electron counts: a combined
 experimental and theoretical study.
;
_journal_issue 4
_journal_name_full 'Inorganic chemistry'
_journal_page_first 1965
_journal_page_last 1973
_journal_paper_doi 10.1021/ic502866h
_journal_volume 54
_journal_year 2015
_chemical_formula_sum 'C25 H57 B11 Na O8'
_chemical_formula_weight 627.61
_chemical_name_systematic
; 
 ? 
;
_space_group_IT_number 12
_symmetry_cell_setting monoclinic
_symmetry_space_group_name_Hall '-C 2y'
_symmetry_space_group_name_H-M 'C 1 2/m 1'
_atom_sites_solution_hydrogens geom
_atom_sites_solution_primary direct
_atom_sites_solution_secondary difmap
_audit_creation_method SHELXL-97
_cell_angle_alpha 90.00
_cell_angle_beta 97.580(13)
_cell_angle_gamma 90.00
_cell_formula_units_Z 4
_cell_length_a 30.55(2)
_cell_length_b 11.514(8)
_cell_length_c 10.562(7)
_cell_measurement_reflns_used 988
_cell_measurement_temperature 173(2)
_cell_measurement_theta_max 0.00
_cell_measurement_theta_min 0.00
_cell_volume 3683(4)
_computing_cell_refinement 'Bruker SMART'
_computing_data_collection 'Bruker SMART'
_computing_data_reduction 'Bruker SAINT'
_computing_molecular_graphics 'Bruker SHELXTL'
_computing_publication_material 'Bruker SHELXTL'
_computing_structure_refinement 'SHELXL-97 (Sheldrick, 1997)'
_computing_structure_solution 'SHELXS-97 (Sheldrick, 1990)'
_diffrn_ambient_temperature 173(2)
_diffrn_measured_fraction_theta_full 0.991
_diffrn_measured_fraction_theta_max 0.991
_diffrn_measurement_device_type 'BRUKER SMART CCD DIFFRACTOMETER'
_diffrn_measurement_method 'phi and omega scans'
_diffrn_radiation_monochromator graphite
_diffrn_radiation_source 'fine-focus sealed tube'
_diffrn_radiation_type MoK\a
_diffrn_radiation_wavelength 0.71073
_diffrn_reflns_av_R_equivalents 0.0320
_diffrn_reflns_av_sigmaI/netI 0.0399
_diffrn_reflns_limit_h_max 33
_diffrn_reflns_limit_h_min -32
_diffrn_reflns_limit_k_max 12
_diffrn_reflns_limit_k_min -12
_diffrn_reflns_limit_l_max 11
_diffrn_reflns_limit_l_min -9
_diffrn_reflns_number 5968
_diffrn_reflns_theta_full 25.00
_diffrn_reflns_theta_max 25.00
_diffrn_reflns_theta_min 1.34
_exptl_absorpt_coefficient_mu 0.084
_exptl_absorpt_correction_T_max 1.0000
_exptl_absorpt_correction_T_min 0.9593
_exptl_absorpt_correction_type multi-scan
_exptl_crystal_colour brown
_exptl_crystal_density_diffrn 1.132
_exptl_crystal_density_method 'not measured'
_exptl_crystal_description block
_exptl_crystal_F_000 1348
_exptl_crystal_size_max 0.50
_exptl_crystal_size_mid 0.40
_exptl_crystal_size_min 0.20
_refine_diff_density_max 0.334
_refine_diff_density_min -0.306
_refine_diff_density_rms 0.057
_refine_ls_extinction_method none
_refine_ls_goodness_of_fit_ref 1.093
_refine_ls_hydrogen_treatment riding
_refine_ls_matrix_type full
_refine_ls_number_parameters 260
_refine_ls_number_reflns 2687
_refine_ls_number_restraints 0
_refine_ls_restrained_S_all 1.093
_refine_ls_R_factor_all 0.1213
_refine_ls_R_factor_gt 0.0881
_refine_ls_shift/su_max 0.001
_refine_ls_shift/su_mean 0.000
_refine_ls_structure_factor_coef Fsqd
_refine_ls_weighting_details 'calc w=1/[\s^2^(Fo^2^)+(0.0781P)^2^+20.0546P] where P=(Fo^2^+2Fc^2^)/3'
_refine_ls_weighting_scheme calc
_refine_ls_wR_factor_gt 0.2227
_refine_ls_wR_factor_ref 0.2480
_reflns_number_gt 1783
_reflns_number_total 2687
_reflns_threshold_expression >2sigma(I)
_cod_data_source_file ic502866h_si_001.cif
_cod_data_source_block '[2a][(18-c-6)Na(THF)2]'
_cod_depositor_comments
;
The following automatic conversions were performed:

'_symmetry_cell_setting' value 'Monoclinic' changed to 'monoclinic'
according to
/usr/data/users/saulius/crontab/automatic-downloads/current/ACS/lib/dictionaries/cif_core.dic
dictionary named 'cif_core.dic' version 2.4.2 from 2011-04-26.

Automatic conversion script
Id: cif_fix_values 3086 2015-02-26 13:12:21Z robertas 
;
_cod_original_sg_symbol_H-M C2/m
_cod_database_code 4342603

loop_
_symmetry_equiv_pos_as_xyz
'x, y, z'
'-x, y, -z'
'x+1/2, y+1/2, z'
'-x+1/2, y+1/2, -z'
'-x, -y, -z'
'x, -y, z'
'-x+1/2, -y+1/2, -z'
'x+1/2, -y+1/2, z'

loop_
_atom_site_label
_atom_site_type_symbol
_atom_site_fract_x
_atom_site_fract_y
_atom_site_fract_z
_atom_site_U_iso_or_equiv
_atom_site_adp_type
_atom_site_occupancy
_atom_site_symmetry_multiplicity
_atom_site_calc_flag
_atom_site_refinement_flags
Na1 Na 0.13417(9) 0.0000 0.2388(2) 0.0484(8) Uani 1 2 d S
O1 O 0.06231(17) 0.0000 0.3951(4) 0.0524(14) Uani 1 2 d S
O2 O 0.10387(11) 0.2054(3) 0.3305(3) 0.0496(10) Uani 1 1 d .
O3 O 0.16023(11) 0.2083(3) 0.1527(3) 0.0458(9) Uani 1 1 d .
O4 O 0.19619(15) 0.0000 0.0896(4) 0.0464(13) Uani 1 2 d S
O5 O 0.08050(18) 0.0000 0.0542(5) 0.0602(15) Uani 1 2 d S
O6 O 0.18137(18) 0.0000 0.4358(5) 0.0605(15) Uani 1 2 d S
B2 B 0.3776(2) 0.0824(6) 0.1244(6) 0.0533(17) Uani 1 1 d .
B3 B 0.3912(3) 0.1343(7) 0.2966(7) 0.070(2) Uani 1 1 d .
B4 B 0.4011(3) 0.0000 0.4072(8) 0.045(2) Uani 1 2 d S
B5 B 0.3281(3) 0.0000 0.1221(8) 0.047(2) Uani 1 2 d S
B6 B 0.3359(2) 0.1224(7) 0.2205(6) 0.0614(19) Uani 1 1 d .
B7 B 0.3503(2) 0.0768(7) 0.3817(6) 0.0611(19) Uani 1 1 d .
B8 B 0.3106(3) 0.0000 0.2764(9) 0.062(3) Uani 1 2 d S
C1 C 0.4209(3) 0.0388(8) 0.1870(11) 0.049(3) Uani 0.50 1 d P
C2 C 0.4657(4) 0.0600(13) 0.1357(12) 0.088(5) Uani 0.50 1 d P
C1' C 0.4268(4) 0.0473(11) 0.2875(11) 0.069(4) Uani 0.50 1 d P
C2' C 0.4743(5) 0.087(2) 0.3013(18) 0.173(11) Uani 0.50 1 d P
C3 C 0.4984(3) 0.0000 0.2361(14) 0.114(4) Uani 1 2 d S
C11 C 0.06461(18) 0.1021(5) 0.4717(5) 0.0568(15) Uani 1 1 d .
H11A H 0.0915 0.1019 0.5316 0.068 Uiso 1 1 calc R
H11B H 0.0397 0.1051 0.5197 0.068 Uiso 1 1 calc R
C12 C 0.06394(18) 0.2044(5) 0.3859(5) 0.0567(15) Uani 1 1 d .
H12A H 0.0388 0.1997 0.3195 0.068 Uiso 1 1 calc R
H12B H 0.0614 0.2753 0.4340 0.068 Uiso 1 1 calc R
C13 C 0.11016(19) 0.3088(5) 0.2616(5) 0.0563(15) Uani 1 1 d .
H13A H 0.1058 0.3761 0.3138 0.068 Uiso 1 1 calc R
H13B H 0.0889 0.3123 0.1850 0.068 Uiso 1 1 calc R
C14 C 0.1556(2) 0.3093(5) 0.2269(5) 0.0567(15) Uani 1 1 d .
H14A H 0.1604 0.3784 0.1781 0.068 Uiso 1 1 calc R
H14B H 0.1771 0.3085 0.3033 0.068 Uiso 1 1 calc R
C15 C 0.20162(17) 0.2045(5) 0.1047(5) 0.0559(15) Uani 1 1 d .
H15A H 0.2255 0.1967 0.1746 0.067 Uiso 1 1 calc R
H15B H 0.2061 0.2755 0.0587 0.067 Uiso 1 1 calc R
C16 C 0.20101(17) 0.1023(5) 0.0172(5) 0.0543(15) Uani 1 1 d .
H16A H 0.1766 0.1091 -0.0512 0.065 Uiso 1 1 calc R
H16B H 0.2283 0.0990 -0.0204 0.065 Uiso 1 1 calc R
C17 C 0.0674(2) 0.1006(5) -0.0199(6) 0.0694(18) Uani 1 1 d .
H17A H 0.0918 0.1550 -0.0174 0.083 Uiso 1 1 calc R
H17B H 0.0429 0.1391 0.0125 0.083 Uiso 1 1 calc R
C18 C 0.0540(4) 0.0589(6) -0.1523(6) 0.134(4) Uani 1 1 d .
H18A H 0.0248 0.0876 -0.1839 0.161 Uiso 1 1 calc R
H18B H 0.0745 0.0876 -0.2079 0.161 Uiso 1 1 calc R
C19 C 0.2021(2) 0.0990(6) 0.4964(6) 0.080(2) Uani 1 1 d .
H19A H 0.1810 0.1615 0.4991 0.096 Uiso 1 1 calc R
H19B H 0.2258 0.1259 0.4508 0.096 Uiso 1 1 calc R
C20 C 0.2197(4) 0.0621(7) 0.6262(8) 0.151(4) Uani 1 1 d .
H20A H 0.2495 0.0914 0.6491 0.181 Uiso 1 1 calc R
H20B H 0.2013 0.0914 0.6873 0.181 Uiso 1 1 calc R
H4 H 0.421(2) 0.0000 0.499(6) 0.046(19) Uiso 1 2 d S
H5 H 0.3082(19) 0.0000 0.032(6) 0.032(16) Uiso 1 2 d S
H2 H 0.3873(15) 0.132(4) 0.044(5) 0.054(14) Uiso 1 1 d .
H8 H 0.277(2) 0.0000 0.297(6) 0.05(2) Uiso 1 2 d S
H7 H 0.3419(19) 0.135(6) 0.460(6) 0.10(2) Uiso 1 1 d .
H6 H 0.321(2) 0.203(6) 0.194(6) 0.09(2) Uiso 1 1 d .
H3 H 0.4116(19) 0.215(6) 0.319(5) 0.084(19) Uiso 1 1 d .

loop_
_atom_site_aniso_label
_atom_site_aniso_U_11
_atom_site_aniso_U_22
_atom_site_aniso_U_33
_atom_site_aniso_U_23
_atom_site_aniso_U_13
_atom_site_aniso_U_12
Na1 0.0525(17) 0.0606(19) 0.0298(14) 0.000 -0.0034(12) 0.000
O1 0.062(3) 0.060(4) 0.034(3) 0.000 0.004(2) 0.000
O2 0.057(2) 0.052(2) 0.0396(19) -0.0013(18) 0.0069(17) 0.0044(18)
O3 0.047(2) 0.047(2) 0.0429(19) -0.0020(17) 0.0049(16) -0.0078(17)
O4 0.044(3) 0.050(3) 0.045(3) 0.000 0.009(2) 0.000
O5 0.069(4) 0.068(4) 0.039(3) 0.000 -0.012(3) 0.000
O6 0.072(4) 0.057(4) 0.045(3) 0.000 -0.021(3) 0.000
B2 0.055(4) 0.059(5) 0.043(3) 0.001(3) -0.001(3) -0.005(3)
B3 0.102(6) 0.044(4) 0.055(4) -0.004(4) -0.024(4) -0.019(4)
B4 0.051(5) 0.053(6) 0.031(4) 0.000 0.000(4) 0.000
B5 0.041(5) 0.064(6) 0.034(5) 0.000 -0.005(4) 0.000
B6 0.072(5) 0.067(5) 0.043(4) -0.002(4) -0.002(3) 0.020(4)
B7 0.071(5) 0.075(5) 0.033(3) -0.014(3) -0.004(3) 0.020(4)
B8 0.051(6) 0.099(9) 0.037(5) 0.000 0.005(4) 0.000
C1 0.046(6) 0.052(9) 0.050(6) 0.013(5) 0.008(5) 0.011(4)
C2 0.045(7) 0.142(14) 0.081(8) 0.057(8) 0.027(6) 0.029(7)
C1' 0.068(8) 0.088(11) 0.059(7) -0.048(7) 0.030(6) -0.043(7)
C2' 0.070(10) 0.30(3) 0.169(16) -0.159(18) 0.076(10) -0.127(14)
C3 0.048(6) 0.143(12) 0.146(11) 0.000 -0.001(7) 0.000
C11 0.060(4) 0.071(4) 0.040(3) -0.007(3) 0.010(3) 0.008(3)
C12 0.056(4) 0.062(4) 0.051(3) -0.015(3) 0.004(3) 0.006(3)
C13 0.088(4) 0.045(3) 0.036(3) -0.002(3) 0.008(3) 0.011(3)
C14 0.082(4) 0.044(3) 0.042(3) -0.003(3) 0.001(3) -0.012(3)
C15 0.044(3) 0.054(4) 0.069(4) 0.011(3) 0.005(3) -0.010(3)
C16 0.040(3) 0.071(4) 0.054(3) 0.012(3) 0.015(2) -0.001(3)
C17 0.069(4) 0.058(4) 0.073(4) -0.010(3) -0.021(3) 0.002(3)
C18 0.237(11) 0.087(6) 0.061(4) 0.016(4) -0.050(6) -0.047(6)
C19 0.093(5) 0.061(4) 0.077(4) -0.003(4) -0.026(4) -0.013(4)
C20 0.222(10) 0.110(7) 0.094(6) -0.027(5) -0.080(7) -0.006(7)

loop_
_atom_type_symbol
_atom_type_description
_atom_type_scat_dispersion_real
_atom_type_scat_dispersion_imag
_atom_type_scat_source
C C 0.0033 0.0016 'International Tables Vol C Tables 4.2.6.8 and 6.1.1.4'
H H 0.0000 0.0000 'International Tables Vol C Tables 4.2.6.8 and 6.1.1.4'
B B 0.0013 0.0007 'International Tables Vol C Tables 4.2.6.8 and 6.1.1.4'
O O 0.0106 0.0060 'International Tables Vol C Tables 4.2.6.8 and 6.1.1.4'
Na Na 0.0362 0.0249 'International Tables Vol C Tables 4.2.6.8 and 6.1.1.4'

loop_
_geom_angle_atom_site_label_1
_geom_angle_atom_site_label_2
_geom_angle_atom_site_label_3
_geom_angle
_geom_angle_site_symmetry_1
_geom_angle_site_symmetry_3
O6 Na1 O5 173.9(2) . .
O6 Na1 O4 97.1(2) . .
O5 Na1 O4 89.0(2) . .
O6 Na1 O3 97.04(11) . .
O5 Na1 O3 85.77(11) . .
O4 Na1 O3 62.10(9) . .
O6 Na1 O3 97.04(11) . 6
O5 Na1 O3 85.77(11) . 6
O4 Na1 O3 62.10(9) . 6
O3 Na1 O3 123.62(18) . 6
O6 Na1 O2 83.42(12) . 6
O5 Na1 O2 93.49(12) . 6
O4 Na1 O2 120.90(9) . 6
O3 Na1 O2 176.92(15) . 6
O3 Na1 O2 59.25(10) 6 6
O6 Na1 O2 83.42(12) . .
O5 Na1 O2 93.49(12) . .
O4 Na1 O2 120.90(9) . .
O3 Na1 O2 59.25(10) . .
O3 Na1 O2 176.92(15) 6 .
O2 Na1 O2 117.86(18) 6 .
O6 Na1 O1 85.37(19) . .
O5 Na1 O1 88.58(19) . .
O4 Na1 O1 177.53(17) . .
O3 Na1 O1 117.69(9) . .
O3 Na1 O1 117.69(9) 6 .
O2 Na1 O1 59.28(9) 6 .
O2 Na1 O1 59.28(9) . .
C11 O1 C11 111.4(5) . 6
C11 O1 Na1 109.7(3) . .
C11 O1 Na1 109.7(3) 6 .
C13 O2 C12 113.5(4) . .
C13 O2 Na1 117.6(3) . .
C12 O2 Na1 118.9(3) . .
C14 O3 C15 112.2(4) . .
C14 O3 Na1 118.9(3) . .
C15 O3 Na1 113.9(3) . .
C16 O4 C16 111.8(5) . 6
C16 O4 Na1 117.2(3) . .
C16 O4 Na1 117.2(3) 6 .
C17 O5 C17 108.7(5) 6 .
C17 O5 Na1 124.3(3) 6 .
C17 O5 Na1 124.3(3) . .
C19 O6 C19 107.3(6) . 6
C19 O6 Na1 125.5(3) . .
C19 O6 Na1 125.5(3) 6 .
C1 B2 B5 122.0(6) . .
C1 B2 B6 119.5(6) . .
B5 B2 B6 58.6(4) . .
C1 B2 B2 70.3(5) . 6
B5 B2 B2 57.8(3) . 6
B6 B2 B2 104.9(3) . 6
C1 B2 B3 67.2(5) . .
B5 B2 B3 105.0(5) . .
B6 B2 B3 57.4(4) . .
B2 B2 B3 108.3(3) 6 .
C1 B2 C1 25.2(6) . 6
B5 B2 C1 99.1(5) . 6
B6 B2 C1 119.1(5) . 6
B2 B2 C1 45.1(3) 6 6
B3 B2 C1 81.4(4) . 6
C1' B3 B7 110.7(7) . .
C1' B3 B6 125.2(7) . .
B7 B3 B6 60.4(4) . .
C1' B3 B2 78.3(6) . .
B7 B3 B2 106.8(5) . .
B6 B3 B2 58.0(4) . .
C1' B3 C1 33.5(5) . .
B7 B3 C1 121.2(6) . .
B6 B3 C1 100.4(5) . .
B2 B3 C1 45.8(4) . .
C1' B3 B4 56.3(6) . .
B7 B3 B4 57.1(4) . .
B6 B3 B4 105.9(5) . .
B2 B3 B4 108.8(5) . .
C1 B3 B4 81.8(5) . .
C1' B4 C1' 38.2(9) . 6
C1' B4 B7 122.6(6) . 6
C1' B4 B7 102.3(6) 6 6
C1' B4 B7 102.3(6) . .
C1' B4 B7 122.6(6) 6 .
B7 B4 B7 59.8(6) 6 .
C1' B4 B3 81.7(6) . 6
C1' B4 B3 48.2(5) 6 6
B7 B4 B3 56.4(4) 6 6
B7 B4 B3 104.0(5) . 6
C1' B4 B3 48.2(5) . .
C1' B4 B3 81.7(6) 6 .
B7 B4 B3 104.0(5) 6 .
B7 B4 B3 56.4(4) . .
B3 B4 B3 105.9(6) 6 .
B6 B5 B6 107.4(7) . 6
B6 B5 B2 61.0(4) . .
B6 B5 B2 111.9(5) 6 .
B6 B5 B2 111.9(5) . 6
B6 B5 B2 61.0(4) 6 6
B2 B5 B2 64.4(5) . 6
B6 B5 B8 59.3(4) . .
B6 B5 B8 59.3(4) 6 .
B2 B5 B8 110.1(5) . .
B2 B5 B8 110.1(5) 6 .
B5 B6 B8 61.3(5) . .
B5 B6 B7 109.2(5) . .
B8 B6 B7 60.2(5) . .
B5 B6 B3 112.2(6) . .
B8 B6 B3 110.2(6) . .
B7 B6 B3 59.4(4) . .
B5 B6 B2 60.4(4) . .
B8 B6 B2 111.3(5) . .
B7 B6 B2 111.2(5) . .
B3 B6 B2 64.7(4) . .
B3 B7 B7 112.1(4) . 6
B3 B7 B8 109.9(5) . .
B7 B7 B8 60.0(3) 6 .
B3 B7 B4 66.4(4) . .
B7 B7 B4 60.1(3) 6 .
B8 B7 B4 111.0(5) . .
B3 B7 B6 60.3(4) . .
B7 B7 B6 107.1(4) 6 .
B8 B7 B6 59.0(4) . .
B4 B7 B6 113.1(5) . .
B6 B8 B6 107.5(7) . 6
B6 B8 B7 60.8(4) . .
B6 B8 B7 108.6(6) 6 .
B6 B8 B7 108.6(6) . 6
B6 B8 B7 60.8(4) 6 6
B7 B8 B7 60.0(6) . 6
B6 B8 B5 59.4(4) . .
B6 B8 B5 59.4(4) 6 .
B7 B8 B5 108.1(6) . .
B7 B8 B5 108.1(6) 6 .
C1 C1 C1' 95.3(9) 6 .
C1 C1 C1' 46.7(6) 6 6
C1' C1 C1' 48.6(13) . 6
C1 C1 B2 109.7(5) 6 .
C1' C1 B2 116.1(11) . .
C1' C1 B2 125.2(9) 6 .
C1 C1 C2 99.0(6) 6 .
C1' C1 C2 107.0(12) . .
C1' C1 C2 109.4(9) 6 .
B2 C1 C2 124.4(8) . .
C1 C1 C2 53.5(5) 6 6
C1' C1 C2 107.7(11) . 6
C1' C1 C2 77.0(7) 6 6
B2 C1 C2 134.7(9) . 6
C2 C1 C2 45.5(10) . 6
C1 C1 B3 125.1(4) 6 .
C1' C1 B3 51.0(9) . .
C1' C1 B3 88.5(7) 6 .
B2 C1 B3 67.0(5) . .
C2 C1 B3 129.1(9) . .
C2 C1 B3 158.2(8) 6 .
C1 C1 C2' 106.3(8) 6 .
C1' C1 C2' 48.9(9) . .
C1' C1 C2' 74.3(10) 6 .
B2 C1 C2' 142.4(10) . .
C2 C1 C2' 58.3(7) . .
C2 C1 C2' 77.0(8) 6 .
B3 C1 C2' 83.6(7) . .
C1 C1 B2 45.1(3) 6 6
C1' C1 B2 114.8(10) . 6
C1' C1 B2 77.0(7) 6 6
B2 C1 B2 64.7(6) . 6
C2 C1 B2 125.1(9) . 6
C2 C1 B2 87.6(6) 6 6
B3 C1 B2 105.0(6) . 6
C2' C1 B2 149.8(9) . 6
C2 C2 C3 63.0(6) 6 .
C2 C2 C1 81.0(6) 6 .
C3 C2 C1 102.3(9) . .
C2 C2 C2' 100.1(10) 6 .
C3 C2 C2' 52.4(9) . .
C1 C2 C2' 72.9(7) . .
C2 C2 C1 53.5(5) 6 6
C3 C2 C1 87.8(8) . 6
C1 C2 C1 27.5(6) . 6
C2' C2 C1 80.9(7) . 6
C1 C1' C1' 84.7(9) . 6
C1 C1' C1 38.0(9) . 6
C1' C1' C1 46.7(6) 6 6
C1 C1' B3 95.5(12) . .
C1' C1' B3 132.2(5) 6 .
C1 C1' B3 119.0(10) 6 .
C1 C1' C2' 99.2(12) . .
C1' C1' C2' 107.6(11) 6 .
C1 C1' C2' 107.7(10) 6 .
B3 C1' C2' 119.4(12) . .
C1 C1' B4 134.1(11) . .
C1' C1' B4 70.9(4) 6 .
C1 C1' B4 107.9(8) 6 .
B3 C1' B4 75.5(6) . .
C2' C1' B4 124.7(12) . .
C3 C2' C1' 106.5(12) . .
C3 C2' C2 55.4(8) . .
C1' C2' C2 80.5(9) . .
C3 C2' C1 86.9(9) . .
C1' C2' C1 31.9(6) . .
C2 C2' C1 48.8(6) . .
C3 C2' C2' 47.0(9) . 6
C1' C2' C2' 72.4(11) . 6
C2 C2' C2' 79.9(10) . 6
C1 C2' C2' 73.7(8) . 6
C2' C3 C2' 86.1(18) 6 .
C2' C3 C2 72.2(10) 6 6
C2' C3 C2 108.3(10) . 6
C2' C3 C2 108.3(10) 6 .
C2' C3 C2 72.2(10) . .
C2 C3 C2 54.0(13) 6 .
O1 C11 C12 108.3(4) . .
O2 C12 C11 108.3(4) . .
O2 C13 C14 108.9(5) . .
O3 C14 C13 107.3(4) . .
O3 C15 C16 107.7(4) . .
O4 C16 C15 108.3(4) . .
O5 C17 C18 106.1(5) . .
C18 C18 C17 108.9(4) 6 .
O6 C19 C20 106.0(6) . .
C20 C20 C19 106.8(4) 6 .

loop_
_geom_bond_atom_site_label_1
_geom_bond_atom_site_label_2
_geom_bond_distance
_geom_bond_site_symmetry_2
Na1 O6 2.370(6) .
Na1 O5 2.376(6) .
Na1 O4 2.620(5) .
Na1 O3 2.721(4) .
Na1 O3 2.721(4) 6
Na1 O2 2.761(4) 6
Na1 O2 2.761(4) .
Na1 O1 2.916(6) .
O1 C11 1.423(6) .
O1 C11 1.423(6) 6
O2 C13 1.421(6) .
O2 C12 1.421(6) .
O3 C14 1.420(6) .
O3 C15 1.424(6) .
O4 C16 1.423(6) .
O4 C16 1.423(6) 6
O5 C17 1.426(6) 6
O5 C17 1.426(6) .
O6 C19 1.416(6) .
O6 C19 1.416(6) 6
B2 C1 1.486(11) .
B2 B5 1.780(9) .
B2 B6 1.790(9) .
B2 B2 1.897(14) 6
B2 B3 1.908(9) .
B2 C1 1.976(12) 6
B3 C1' 1.492(14) .
B3 B7 1.762(11) .
B3 B6 1.778(10) .
B3 C1 1.910(13) .
B3 B4 1.937(9) .
B4 C1' 1.665(13) .
B4 C1' 1.665(13) 6
B4 B7 1.776(10) 6
B4 B7 1.776(10) .
B4 B3 1.937(9) 6
B5 B6 1.749(9) .
B5 B6 1.749(9) 6
B5 B2 1.780(9) 6
B5 B8 1.782(12) .
B6 B8 1.747(10) .
B6 B7 1.780(9) .
B7 B7 1.770(15) 6
B7 B8 1.770(11) .
B8 B6 1.747(10) 6
B8 B7 1.770(11) 6
C1 C1 0.894(19) 6
C1 C1' 1.058(13) .
C1 C1' 1.447(12) 6
C1 C2 1.558(14) .
C1 C2 1.914(15) 6
C1 C2' 1.978(18) .
C1 B2 1.976(12) 6
C2 C2 1.38(3) 6
C2 C3 1.523(15) .
C2 C2' 1.76(2) .
C2 C1 1.914(15) 6
C1' C1' 1.09(2) 6
C1' C1 1.447(12) 6
C1' C2' 1.510(16) .
C2' C3 1.466(19) .
C2' C2' 2.00(5) 6
C3 C2' 1.466(19) 6
C3 C2 1.523(15) 6
C11 C12 1.484(8) .
C13 C14 1.483(8) .
C15 C16 1.495(8) .
C17 C18 1.484(8) .
C18 C18 1.356(15) 6
C19 C20 1.467(9) .
C20 C20 1.430(17) 6
